data_7159931
loop_
_publ_author_name
'Uvarova, Ekaterina S.'
'Kutasevich, Anton V.'
'Lipatov, Egor S.'
'Pytskii, Ivan S.'
'Raitman, Oleg A.'
'Selivantev, Yuriy M.'
'Mityanov, Vitaly S.'

_publ_section_title
;
 Three-component cascade reaction of 3-ketonitriles, 2-unsubstituted
 imidazole <i>N</i>-oxides, and aldehydes.
;
_journal_issue 21
_journal_name_full 'Organic &amp; biomolecular chemistry'
_journal_page_first 4297
_journal_page_last 4308
_journal_paper_doi 10.1039/d4ob00353e
_journal_volume 22
_journal_year 2024
_chemical_formula_moiety 'C22 H18 Cl2 N3 O2'
_chemical_formula_sum 'C22 H18 Cl2 N3 O2'
_chemical_formula_weight 427.29
_space_group_crystal_system orthorhombic
_space_group_IT_number 61
_space_group_name_Hall '-P 2ac 2ab'
_space_group_name_H-M_alt 'P b c a'
_atom_sites_solution_hydrogens geom
_audit_creation_date 2022-11-08
_audit_creation_method
;
Olex2 1.3
(compiled 2020.11.12 svn.r5f609507 for OlexSys, GUI svn.r6408)
;
_audit_update_record
;
2022-11-14 deposited with the CCDC.	2024-05-02 downloaded from the CCDC.
;
_cell_angle_alpha 90
_cell_angle_beta 90
_cell_angle_gamma 90
_cell_formula_units_Z 8
_cell_length_a 13.8855(2)
_cell_length_b 10.0424(2)
_cell_length_c 29.2647(5)
_cell_measurement_reflns_used 9977
_cell_measurement_temperature 100
_cell_measurement_theta_max 30.52
_cell_measurement_theta_min 2.60
_cell_volume 4080.78(12)
_computing_molecular_graphics 'Olex2 1.3 (Dolomanov et al., 2009)'
_computing_publication_material 'Olex2 1.3 (Dolomanov et al., 2009)'
_computing_structure_refinement 'XL  (Sheldrick, 2008)'
_diffrn_ambient_temperature 100.0
_diffrn_measured_fraction_theta_full 1.000
_diffrn_measured_fraction_theta_max 1.000
_diffrn_measurement_device_type 'Bruker D8 Quest'
_diffrn_measurement_method '\f and \w scans'
_diffrn_radiation_type MoK\a
_diffrn_radiation_wavelength 0.71073
_diffrn_reflns_av_R_equivalents 0.0526
_diffrn_reflns_av_unetI/netI 0.0282
_diffrn_reflns_Laue_measured_fraction_full 1.000
_diffrn_reflns_Laue_measured_fraction_max 1.000
_diffrn_reflns_limit_h_max 18
_diffrn_reflns_limit_h_min -18
_diffrn_reflns_limit_k_max 13
_diffrn_reflns_limit_k_min -13
_diffrn_reflns_limit_l_max 38
_diffrn_reflns_limit_l_min -39
_diffrn_reflns_number 52179
_diffrn_reflns_point_group_measured_fraction_full 1.000
_diffrn_reflns_point_group_measured_fraction_max 1.000
_diffrn_reflns_theta_full 25.242
_diffrn_reflns_theta_max 28.994
_diffrn_reflns_theta_min 2.022
_exptl_absorpt_coefficient_mu 0.342
_exptl_absorpt_correction_T_max 0.7461
_exptl_absorpt_correction_T_min 0.6750
_exptl_absorpt_correction_type multi-scan
_exptl_absorpt_process_details
;
SADABS-2016/2 (Bruker,2016/2) was used for absorption correction.
wR2(int) was 0.1194 before and 0.0479 after correction.
The Ratio of minimum to maximum transmission is 0.9047.
The \l/2 correction factor is Not present.
;
_exptl_crystal_colour colourless
_exptl_crystal_colour_primary colourless
_exptl_crystal_density_diffrn 1.391
_exptl_crystal_description prism
_exptl_crystal_F_000 1768
_exptl_crystal_size_max 0.2
_exptl_crystal_size_mid 0.1
_exptl_crystal_size_min 0.1
_refine_diff_density_max 0.621
_refine_diff_density_min -0.310
_refine_diff_density_rms 0.058
_refine_ls_extinction_method none
_refine_ls_goodness_of_fit_ref 1.024
_refine_ls_hydrogen_treatment constr
_refine_ls_matrix_type full
_refine_ls_number_parameters 265
_refine_ls_number_reflns 5423
_refine_ls_number_restraints 0
_refine_ls_restrained_S_all 1.024
_refine_ls_R_factor_all 0.0453
_refine_ls_R_factor_gt 0.0354
_refine_ls_shift/su_max 0.001
_refine_ls_shift/su_mean 0.000
_refine_ls_structure_factor_coef Fsqd
_refine_ls_weighting_details 'w=1/[\s^2^(Fo^2^)+(0.0434P)^2^+2.5820P] where P=(Fo^2^+2Fc^2^)/3'
_refine_ls_weighting_scheme calc
_refine_ls_wR_factor_gt 0.0888
_refine_ls_wR_factor_ref 0.0951
_reflns_Friedel_coverage 0.000
_reflns_number_gt 4562
_reflns_number_total 5423
_reflns_threshold_expression 'I > 2\s(I)'
_cod_data_source_file d4ob00353e2.cif
_cod_data_source_block mv1113
_cod_depositor_comments 'Adding full bibliography for 7159930--7159933.cif.'
_cod_database_code 7159931
_shelxl_version_number 2014/6
_shelx_space_group_comment
;
The symmetry employed for this shelxl refinement is uniquely defined
by the following loop, which should always be used as a source of
symmetry information in preference to the above space-group names.
They are only intended as comments.
;
_shelx_estimated_absorpt_t_max 0.967
_shelx_estimated_absorpt_t_min 0.935
_olex2_refinement_description
;
1. Fixed Uiso
 At 1.2 times of:
  All C(H) groups
 At 1.5 times of:
  All C(H,H,H) groups
2.a Ternary CH refined with riding coordinates:
 C16(H16)
2.b Aromatic/amide H refined with riding coordinates:
 C1(H1), C5(H5), C9(H9), C3(H3), C2(H2), C8(H8), C6(H6), C11(H11)
2.c Idealised Me refined as rotating group:
 C20(H20A,H20B,H20C), C22(H22A,H22B,H22C), C21(H21A,H21B,H21C)
;
_olex2_submission_special_instructions 'No special instructions were received'

loop_
_space_group_symop_operation_xyz
'x, y, z'
'-x+1/2, -y, z+1/2'
'-x, y+1/2, -z+1/2'
'x+1/2, -y+1/2, -z'
'-x, -y, -z'
'x-1/2, y, -z-1/2'
'x, -y-1/2, z-1/2'
'-x-1/2, y-1/2, z'

loop_
_atom_site_label
_atom_site_type_symbol
_atom_site_fract_x
_atom_site_fract_y
_atom_site_fract_z
_atom_site_U_iso_or_equiv
_atom_site_adp_type
_atom_site_occupancy
_atom_site_site_symmetry_order
_atom_site_calc_flag
_atom_site_refinement_flags_posn
_atom_site_refinement_flags_adp
_atom_site_refinement_flags_occupancy
_atom_site_disorder_assembly
_atom_site_disorder_group
Cl2 Cl 0.48999(2) 0.71365(3) 0.50875(2) 0.01982(9) Uani 1 1 d . . . . .
C15 C 0.49100(9) 0.67869(13) 0.61263(5) 0.0126(2) Uani 1 1 d . . . . .
C1 C 0.39472(12) 0.14229(15) 0.77112(5) 0.0230(3) Uani 1 1 d . . . . .
H1 H 0.3912 0.0732 0.7932 0.028 Uiso 1 1 calc R U . . .
Cl1 Cl 0.14740(3) 0.51358(4) 0.45868(2) 0.02806(10) Uani 1 1 d . . . . .
O2 O 0.34052(7) 0.53629(9) 0.67198(3) 0.0152(2) Uani 1 1 d . . . . .
C20 C 0.40496(12) 0.99569(14) 0.65741(6) 0.0228(3) Uani 1 1 d . . . . .
H20A H 0.3594 1.0206 0.6333 0.034 Uiso 1 1 calc R U . . .
H20B H 0.4470 1.0715 0.6643 0.034 Uiso 1 1 calc R U . . .
H20C H 0.3693 0.9704 0.6850 0.034 Uiso 1 1 calc R U . . .
O1 O 0.32752(6) 0.73738(9) 0.62501(3) 0.01452(19) Uani 1 1 d . . . . .
C10 C 0.24193(11) 0.52080(14) 0.49746(5) 0.0184(3) Uani 1 1 d . . . . .
N1 N 0.42363(8) 0.76571(11) 0.62491(4) 0.0122(2) Uani 1 1 d . . . . .
C5 C 0.48847(11) 0.29774(14) 0.72715(5) 0.0185(3) Uani 1 1 d . . . . .
H5 H 0.5491 0.3356 0.7196 0.022 Uiso 1 1 calc R U . . .
N2 N 0.57623(8) 0.73560(11) 0.62194(4) 0.0144(2) Uani 1 1 d . . . . .
C22 C 0.66913(10) 0.67567(15) 0.61126(6) 0.0218(3) Uani 1 1 d . . . . .
H22A H 0.6824 0.6859 0.5786 0.033 Uiso 1 1 calc R U . . .
H22B H 0.6677 0.5808 0.6191 0.033 Uiso 1 1 calc R U . . .
H22C H 0.7197 0.7200 0.6290 0.033 Uiso 1 1 calc R U . . .
C19 C 0.40677(9) 0.44626(13) 0.66852(4) 0.0126(2) Uani 1 1 d . . . . .
N3 N 0.60450(10) 0.26372(14) 0.62429(5) 0.0287(3) Uani 1 1 d . . . . .
C13 C 0.46435(10) 0.88137(13) 0.64176(5) 0.0143(3) Uani 1 1 d . . . . .
C7 C 0.39192(10) 0.53400(13) 0.56054(4) 0.0131(2) Uani 1 1 d . . . . .
C16 C 0.47558(9) 0.54122(13) 0.59421(5) 0.0127(2) Uani 1 1 d . . . . .
H16 H 0.5347 0.5196 0.5761 0.015 Uiso 1 1 calc R U . . .
C9 C 0.23881(11) 0.44212(14) 0.53617(5) 0.0183(3) Uani 1 1 d . . . . .
H9 H 0.1859 0.3842 0.5414 0.022 Uiso 1 1 calc R U . . .
C3 C 0.31631(11) 0.28688(14) 0.71716(5) 0.0178(3) Uani 1 1 d . . . . .
H3 H 0.2591 0.3181 0.7030 0.021 Uiso 1 1 calc R U . . .
C14 C 0.56112(10) 0.86176(13) 0.64018(5) 0.0154(3) Uani 1 1 d . . . . .
C2 C 0.31138(12) 0.18677(15) 0.74979(5) 0.0221(3) Uani 1 1 d . . . . .
H2 H 0.2509 0.1487 0.7575 0.027 Uiso 1 1 calc R U . . .
C8 C 0.31410(10) 0.44893(13) 0.56730(5) 0.0155(3) Uani 1 1 d . . . . .
H8 H 0.3124 0.3943 0.5938 0.019 Uiso 1 1 calc R U . . .
C6 C 0.48289(12) 0.19836(15) 0.76023(5) 0.0227(3) Uani 1 1 d . . . . .
H6 H 0.5396 0.1690 0.7753 0.027 Uiso 1 1 calc R U . . .
C17 C 0.47250(9) 0.44036(13) 0.63313(5) 0.0132(2) Uani 1 1 d . . . . .
C21 C 0.64065(11) 0.94586(15) 0.65850(6) 0.0219(3) Uani 1 1 d . . . . .
H21A H 0.6607 0.9117 0.6884 0.033 Uiso 1 1 calc R U . . .
H21B H 0.6181 1.0379 0.6618 0.033 Uiso 1 1 calc R U . . .
H21C H 0.6954 0.9433 0.6374 0.033 Uiso 1 1 calc R U . . .
C4 C 0.40524(10) 0.34197(13) 0.70510(5) 0.0142(3) Uani 1 1 d . . . . .
C12 C 0.39299(10) 0.60903(13) 0.52050(5) 0.0148(3) Uani 1 1 d . . . . .
C11 C 0.31904(11) 0.60466(14) 0.48869(5) 0.0176(3) Uani 1 1 d . . . . .
H11 H 0.3212 0.6574 0.4618 0.021 Uiso 1 1 calc R U . . .
C18 C 0.54318(10) 0.33894(14) 0.62987(5) 0.0174(3) Uani 1 1 d . . . . .

loop_
_atom_site_aniso_label
_atom_site_aniso_U_11
_atom_site_aniso_U_22
_atom_site_aniso_U_33
_atom_site_aniso_U_23
_atom_site_aniso_U_13
_atom_site_aniso_U_12
Cl2 0.02090(17) 0.01917(17) 0.01939(17) 0.00499(12) 0.00360(13) -0.00206(12)
C15 0.0126(6) 0.0120(6) 0.0132(6) 0.0016(5) 0.0004(5) 0.0000(4)
C1 0.0417(9) 0.0143(6) 0.0130(7) 0.0006(5) -0.0001(6) 0.0007(6)
Cl1 0.0288(2) 0.0327(2) 0.02268(19) 0.00347(15) -0.01293(15) -0.00326(15)
O2 0.0154(5) 0.0141(4) 0.0161(5) 0.0003(4) 0.0011(4) 0.0029(3)
C20 0.0252(8) 0.0148(7) 0.0284(8) -0.0069(6) 0.0015(6) -0.0001(5)
O1 0.0085(4) 0.0147(4) 0.0203(5) -0.0007(4) -0.0005(4) -0.0003(3)
C10 0.0212(7) 0.0189(7) 0.0151(6) -0.0027(5) -0.0057(5) 0.0014(5)
N1 0.0109(5) 0.0110(5) 0.0149(5) 0.0001(4) -0.0006(4) -0.0006(4)
C5 0.0225(7) 0.0166(7) 0.0164(7) -0.0006(5) -0.0041(5) 0.0007(5)
N2 0.0124(5) 0.0137(5) 0.0170(6) 0.0026(4) -0.0003(4) -0.0009(4)
C22 0.0121(6) 0.0225(7) 0.0310(8) 0.0038(6) 0.0015(6) 0.0009(5)
C19 0.0141(6) 0.0112(6) 0.0126(6) -0.0010(5) -0.0042(5) -0.0009(4)
N3 0.0263(7) 0.0238(7) 0.0359(8) 0.0107(6) 0.0089(6) 0.0104(5)
C13 0.0185(6) 0.0109(6) 0.0135(6) 0.0002(5) -0.0012(5) -0.0019(5)
C7 0.0152(6) 0.0117(6) 0.0126(6) -0.0019(5) -0.0003(5) 0.0025(5)
C16 0.0131(6) 0.0111(6) 0.0138(6) -0.0001(5) 0.0019(5) 0.0011(4)
C9 0.0203(7) 0.0177(7) 0.0169(6) -0.0009(5) -0.0028(5) -0.0035(5)
C3 0.0203(7) 0.0173(6) 0.0157(6) 0.0001(5) -0.0011(5) -0.0003(5)
C14 0.0184(7) 0.0127(6) 0.0150(6) 0.0026(5) -0.0023(5) -0.0027(5)
C2 0.0306(8) 0.0186(7) 0.0172(7) 0.0005(6) 0.0029(6) -0.0036(6)
C8 0.0202(7) 0.0137(6) 0.0126(6) -0.0005(5) -0.0008(5) -0.0008(5)
C6 0.0334(8) 0.0182(7) 0.0165(7) -0.0004(5) -0.0086(6) 0.0060(6)
C17 0.0140(6) 0.0109(6) 0.0148(6) 0.0002(5) -0.0012(5) 0.0011(4)
C21 0.0216(7) 0.0184(7) 0.0258(8) 0.0034(6) -0.0056(6) -0.0083(5)
C4 0.0199(7) 0.0121(6) 0.0108(6) -0.0011(5) -0.0019(5) 0.0006(5)
C12 0.0177(6) 0.0116(6) 0.0149(6) -0.0006(5) 0.0031(5) 0.0005(5)
C11 0.0237(7) 0.0160(6) 0.0133(6) 0.0013(5) -0.0002(5) 0.0033(5)
C18 0.0178(7) 0.0155(6) 0.0189(7) 0.0040(5) 0.0012(5) 0.0006(5)

loop_
_atom_type_symbol
_atom_type_description
_atom_type_scat_dispersion_real
_atom_type_scat_dispersion_imag
_atom_type_scat_source
C C 0.0033 0.0016 'International Tables Vol C Tables 4.2.6.8 and 6.1.1.4'
H H 0.0000 0.0000 'International Tables Vol C Tables 4.2.6.8 and 6.1.1.4'
Cl Cl 0.1484 0.1585 'International Tables Vol C Tables 4.2.6.8 and 6.1.1.4'
N N 0.0061 0.0033 'International Tables Vol C Tables 4.2.6.8 and 6.1.1.4'
O O 0.0106 0.0060 'International Tables Vol C Tables 4.2.6.8 and 6.1.1.4'

loop_
_geom_angle_atom_site_label_1
_geom_angle_atom_site_label_2
_geom_angle_atom_site_label_3
_geom_angle
_geom_angle_site_symmetry_1
_geom_angle_site_symmetry_3
_geom_angle_publ_flag
N1 C15 N2 106.60(11) . . ?
N1 C15 C16 127.06(12) . . ?
N2 C15 C16 126.28(12) . . ?
C2 C1 H1 119.9 . . ?
C6 C1 H1 119.9 . . ?
C6 C1 C2 120.17(14) . . ?
H20A C20 H20B 109.5 . . ?
H20A C20 H20C 109.5 . . ?
H20B C20 H20C 109.5 . . ?
C13 C20 H20A 109.5 . . ?
C13 C20 H20B 109.5 . . ?
C13 C20 H20C 109.5 . . ?
C9 C10 Cl1 119.22(12) . . ?
C9 C10 C11 121.56(13) . . ?
C11 C10 Cl1 119.22(11) . . ?
C15 N1 O1 123.48(11) . . ?
C15 N1 C13 111.15(11) . . ?
O1 N1 C13 125.05(11) . . ?
C6 C5 H5 119.9 . . ?
C6 C5 C4 120.22(14) . . ?
C4 C5 H5 119.9 . . ?
C15 N2 C22 124.13(12) . . ?
C15 N2 C14 109.44(11) . . ?
C14 N2 C22 126.31(12) . . ?
N2 C22 H22A 109.5 . . ?
N2 C22 H22B 109.5 . . ?
N2 C22 H22C 109.5 . . ?
H22A C22 H22B 109.5 . . ?
H22A C22 H22C 109.5 . . ?
H22B C22 H22C 109.5 . . ?
O2 C19 C17 123.94(12) . . ?
O2 C19 C4 115.00(12) . . ?
C17 C19 C4 121.00(12) . . ?
N1 C13 C20 122.14(12) . . ?
C14 C13 C20 132.17(13) . . ?
C14 C13 N1 105.69(12) . . ?
C8 C7 C16 121.93(12) . . ?
C8 C7 C12 117.38(12) . . ?
C12 C7 C16 120.63(12) . . ?
C15 C16 C7 112.67(11) . . ?
C15 C16 H16 105.9 . . ?
C15 C16 C17 110.32(11) . . ?
C7 C16 H16 105.9 . . ?
C17 C16 C7 115.45(11) . . ?
C17 C16 H16 105.9 . . ?
C10 C9 H9 120.5 . . ?
C10 C9 C8 119.09(13) . . ?
C8 C9 H9 120.5 . . ?
C2 C3 H3 119.9 . . ?
C2 C3 C4 120.24(14) . . ?
C4 C3 H3 119.9 . . ?
N2 C14 C21 122.87(13) . . ?
C13 C14 N2 107.12(12) . . ?
C13 C14 C21 129.67(13) . . ?
C1 C2 H2 120.0 . . ?
C3 C2 C1 120.07(15) . . ?
C3 C2 H2 120.0 . . ?
C7 C8 H8 119.3 . . ?
C9 C8 C7 121.44(13) . . ?
C9 C8 H8 119.3 . . ?
C1 C6 C5 120.04(14) . . ?
C1 C6 H6 120.0 . . ?
C5 C6 H6 120.0 . . ?
C19 C17 C16 123.37(12) . . ?
C19 C17 C18 122.60(12) . . ?
C18 C17 C16 114.04(12) . . ?
C14 C21 H21A 109.5 . . ?
C14 C21 H21B 109.5 . . ?
C14 C21 H21C 109.5 . . ?
H21A C21 H21B 109.5 . . ?
H21A C21 H21C 109.5 . . ?
H21B C21 H21C 109.5 . . ?
C5 C4 C19 122.76(12) . . ?
C5 C4 C3 119.24(13) . . ?
C3 C4 C19 118.01(12) . . ?
C7 C12 Cl2 120.03(11) . . ?
C11 C12 Cl2 117.32(11) . . ?
C11 C12 C7 122.66(13) . . ?
C10 C11 C12 117.83(13) . . ?
C10 C11 H11 121.1 . . ?
C12 C11 H11 121.1 . . ?
N3 C18 C17 173.82(16) . . ?

loop_
_geom_bond_atom_site_label_1
_geom_bond_atom_site_label_2
_geom_bond_distance
_geom_bond_site_symmetry_2
_geom_bond_publ_flag
Cl2 C12 1.7424(14) . ?
C15 N1 1.3296(17) . ?
C15 N2 1.3422(17) . ?
C15 C16 1.4974(18) . ?
C1 H1 0.9500 . ?
C1 C2 1.389(2) . ?
C1 C6 1.385(2) . ?
Cl1 C10 1.7366(14) . ?
O2 C19 1.2938(16) . ?
C20 H20A 0.9800 . ?
C20 H20B 0.9800 . ?
C20 H20C 0.9800 . ?
C20 C13 1.4859(19) . ?
O1 N1 1.3644(14) . ?
C10 C9 1.382(2) . ?
C10 C11 1.386(2) . ?
N1 C13 1.3829(16) . ?
C5 H5 0.9500 . ?
C5 C6 1.393(2) . ?
C5 C4 1.3962(19) . ?
N2 C22 1.4573(18) . ?
N2 C14 1.3908(18) . ?
C22 H22A 0.9800 . ?
C22 H22B 0.9800 . ?
C22 H22C 0.9800 . ?
C19 C17 1.3815(19) . ?
C19 C4 1.4978(18) . ?
N3 C18 1.1498(19) . ?
C13 C14 1.3588(19) . ?
C7 C16 1.5248(18) . ?
C7 C8 1.3917(19) . ?
C7 C12 1.3932(18) . ?
C16 H16 1.0000 . ?
C16 C17 1.5250(18) . ?
C9 H9 0.9500 . ?
C9 C8 1.3884(19) . ?
C3 H3 0.9500 . ?
C3 C2 1.388(2) . ?
C3 C4 1.398(2) . ?
C14 C21 1.4901(19) . ?
C2 H2 0.9500 . ?
C8 H8 0.9500 . ?
C6 H6 0.9500 . ?
C17 C18 1.4177(18) . ?
C21 H21A 0.9800 . ?
C21 H21B 0.9800 . ?
C21 H21C 0.9800 . ?
C12 C11 1.387(2) . ?
C11 H11 0.9500 . ?

loop_
_geom_torsion_atom_site_label_1
_geom_torsion_atom_site_label_2
_geom_torsion_atom_site_label_3
_geom_torsion_atom_site_label_4
_geom_torsion
_geom_torsion_site_symmetry_1
_geom_torsion_site_symmetry_2
_geom_torsion_site_symmetry_3
_geom_torsion_site_symmetry_4
_geom_torsion_publ_flag
Cl2 C12 C11 C10 179.38(11) . . . . ?
C15 N1 C13 C20 179.26(13) . . . . ?
C15 N1 C13 C14 -1.00(15) . . . . ?
C15 N2 C14 C13 -0.16(15) . . . . ?
C15 N2 C14 C21 173.69(13) . . . . ?
C15 C16 C17 C19 58.78(16) . . . . ?
C15 C16 C17 C18 -121.40(13) . . . . ?
Cl1 C10 C9 C8 -179.46(11) . . . . ?
Cl1 C10 C11 C12 179.46(11) . . . . ?
O2 C19 C17 C16 1.0(2) . . . . ?
O2 C19 C17 C18 -178.81(13) . . . . ?
O2 C19 C4 C5 -135.75(14) . . . . ?
O2 C19 C4 C3 44.61(17) . . . . ?
C20 C13 C14 N2 -179.62(14) . . . . ?
C20 C13 C14 C21 7.1(3) . . . . ?
O1 N1 C13 C20 -7.1(2) . . . . ?
O1 N1 C13 C14 172.64(11) . . . . ?
C10 C9 C8 C7 0.6(2) . . . . ?
N1 C15 N2 C22 -176.57(12) . . . . ?
N1 C15 N2 C14 -0.44(15) . . . . ?
N1 C15 C16 C7 40.21(18) . . . . ?
N1 C15 C16 C17 -90.43(16) . . . . ?
N1 C13 C14 N2 0.68(15) . . . . ?
N1 C13 C14 C21 -172.61(14) . . . . ?
N2 C15 N1 O1 -172.86(11) . . . . ?
N2 C15 N1 C13 0.90(15) . . . . ?
N2 C15 C16 C7 -143.13(13) . . . . ?
N2 C15 C16 C17 86.23(16) . . . . ?
C22 N2 C14 C13 175.86(13) . . . . ?
C22 N2 C14 C21 -10.3(2) . . . . ?
C7 C16 C17 C19 -70.37(16) . . . . ?
C7 C16 C17 C18 109.45(13) . . . . ?
C7 C12 C11 C10 -0.6(2) . . . . ?
C16 C15 N1 O1 4.3(2) . . . . ?
C16 C15 N1 C13 178.09(12) . . . . ?
C16 C15 N2 C22 6.2(2) . . . . ?
C16 C15 N2 C14 -177.67(12) . . . . ?
C16 C7 C8 C9 -179.29(12) . . . . ?
C16 C7 C12 Cl2 -0.63(17) . . . . ?
C16 C7 C12 C11 179.33(12) . . . . ?
C9 C10 C11 C12 -1.0(2) . . . . ?
C2 C1 C6 C5 -1.3(2) . . . . ?
C2 C3 C4 C5 -1.8(2) . . . . ?
C2 C3 C4 C19 177.87(13) . . . . ?
C8 C7 C16 C15 -122.60(13) . . . . ?
C8 C7 C16 C17 5.40(18) . . . . ?
C8 C7 C12 Cl2 -177.88(10) . . . . ?
C8 C7 C12 C11 2.1(2) . . . . ?
C6 C1 C2 C3 0.6(2) . . . . ?
C6 C5 C4 C19 -178.59(13) . . . . ?
C6 C5 C4 C3 1.0(2) . . . . ?
C17 C19 C4 C5 46.88(19) . . . . ?
C17 C19 C4 C3 -132.76(14) . . . . ?
C4 C5 C6 C1 0.5(2) . . . . ?
C4 C19 C17 C16 178.12(12) . . . . ?
C4 C19 C17 C18 -1.7(2) . . . . ?
C4 C3 C2 C1 1.0(2) . . . . ?
C12 C7 C16 C15 60.28(16) . . . . ?
C12 C7 C16 C17 -171.73(12) . . . . ?
C12 C7 C8 C9 -2.1(2) . . . . ?
C11 C10 C9 C8 1.0(2) . . . . ?
